data_7131746
loop_
_publ_author_name
'Chen, Yun-Xuan'
'Han, Tian-Jiao'
'Xiao, Xiao'
'Wang, Min-Can'
'Mei, Guang-Jian'

_publ_section_title
;
 Catalytic asymmetric interrupted Attanasi reaction: access to fused
 2,3-dihydropyrroles with vicinal quaternary carbons.
;
_journal_issue 52
_journal_name_full 'Chemical communications (Cambridge, England)'
_journal_page_first 8103
_journal_page_last 8106
_journal_paper_doi 10.1039/d3cc02172f
_journal_volume 59
_journal_year 2023
_chemical_formula_moiety 'C32 H48 N4 O14'
_chemical_formula_sum 'C32 H48 N4 O14'
_chemical_formula_weight 712.74
_space_group_crystal_system triclinic
_space_group_IT_number 2
_space_group_name_Hall '-P 1'
_space_group_name_H-M_alt 'P -1'
_atom_sites_solution_hydrogens mixed
_atom_sites_solution_primary direct
_audit_creation_date 2023-03-17
_audit_creation_method
;
Olex2 1.2
(compiled 2018.05.29 svn.r3508 for OlexSys, GUI svn.r5506)
;
_audit_update_record
;
2023-04-01 deposited with the CCDC.	2023-06-05 downloaded from the CCDC.
;
_cell_angle_alpha 102.528(7)
_cell_angle_beta 110.036(8)
_cell_angle_gamma 102.007(8)
_cell_formula_units_Z 1
_cell_length_a 9.4928(9)
_cell_length_b 9.8026(9)
_cell_length_c 11.3802(8)
_cell_measurement_reflns_used 2550
_cell_measurement_temperature 293(2)
_cell_measurement_theta_max 70.1960
_cell_measurement_theta_min 4.3290
_cell_volume 924.02(16)
_computing_cell_refinement 'CrysAlisPro 1.171.42.81a (Rigaku OD, 2023)'
_computing_data_collection 'CrysAlisPro 1.171.42.81a (Rigaku OD, 2023)'
_computing_data_reduction 'CrysAlisPro 1.171.42.81a (Rigaku OD, 2023)'
_computing_molecular_graphics 'Olex2 (Dolomanov et al., 2009)'
_computing_publication_material 'Olex2 (Dolomanov et al., 2009)'
_computing_structure_refinement 'ShelXL (Sheldrick, 2015)'
_computing_structure_solution 'ShelXS (Sheldrick, 2008)'
_diffrn_ambient_temperature 293(2)
_diffrn_detector 'CCD plate'
_diffrn_detector_area_resol_mean 16.2312
_diffrn_detector_type Eos
_diffrn_measured_fraction_theta_full 0.995
_diffrn_measured_fraction_theta_max 0.955
_diffrn_measurement_details
;
List of Runs (angles in degrees, time in seconds):

  # Type    Start    End  Width  t~exp~   \w     \q     \k     \f   Frames
#--------------------------------------------------------------------------
  1  \w   -108.00 -35.00   1.00    1.00    --  -33.50 178.00  90.00   73
  2  \w   -108.00 -35.00   1.00    1.00    --  -33.50 178.00  30.00   73
  3  \w   -104.00 -11.00   1.00    1.00    --  -33.50 -37.00 -30.00   93
  4  \w   -104.00 -11.00   1.00    1.00    --  -33.50 -37.00-120.00   93
  5  \w    -52.00  35.00   1.00    1.00    --  -33.50  57.00 120.00   87
  6  \w    -62.00  36.00   1.00    1.00    --  -33.50  77.00-150.00   98
  7  \w      1.00  76.00   1.00    1.00    --   36.47 -99.00-150.00   75
  8  \w     61.00 110.00   1.00    1.00    --   36.47 178.00  60.00   49
  9  \w      1.00  76.00   1.00    1.00    --   36.47 -99.00  60.00   75
 10  \w     40.00 109.00   1.00    1.00    --  108.00-111.00 -90.00   69
 11  \w     66.00 104.00   1.00    1.00    --  108.00 178.00  30.00   38
 12  \w     88.00 178.00   1.00    1.00    --  108.00  45.00 150.00   90
 13  \w     49.00 128.00   1.00    1.00    --  108.00 -45.00  60.00   79
 14  \w     88.00 176.00   1.00    1.00    --  108.00  45.00  90.00   88
 15  \w     42.00 103.00   1.00    1.00    --  108.00 -94.00  30.00   61
 16  \w     95.00 136.00   1.00    1.00    --  108.00 -77.00  90.00   41
 17  \w    128.00 169.00   1.00    1.00    --  108.00  45.00   0.00   41
 18  \w     39.00  99.00   1.00    1.00    --  108.00 -94.00  90.00   60
 19  \w    110.00 176.00   1.00    1.00    --  108.00 111.00  30.00   66
 20  \w    133.00 175.00   1.00    1.00    --  108.00  74.00 123.00   42
 21  \w    126.00 177.00   1.00    1.00    --  108.00  77.00-180.00   51
 22  \w     80.00 106.00   1.00    1.00    --  108.00 -94.00 120.00   26
 23  \w     38.00 100.00   1.00    1.00    --  108.00 -94.00 -30.00   62
 24  \w    153.00 178.00   1.00    1.00    --  108.00  45.00-120.00   25
 25  \w     88.00 133.00   1.00    1.00    --  108.00  45.00-120.00   45
;
_diffrn_measurement_device 'four-circle diffractometer'
_diffrn_measurement_device_type 'Xcalibur, Eos, Gemini'
_diffrn_measurement_method '\w scans'
_diffrn_orient_matrix_type 'CrysAlisPro convention (1999,Acta A55,543-557)'
_diffrn_orient_matrix_UB_11 -0.0054249000
_diffrn_orient_matrix_UB_12 0.1529011000
_diffrn_orient_matrix_UB_13 0.0649778000
_diffrn_orient_matrix_UB_21 0.1679945000
_diffrn_orient_matrix_UB_22 0.0353919000
_diffrn_orient_matrix_UB_23 0.1048260000
_diffrn_orient_matrix_UB_31 0.0686483000
_diffrn_orient_matrix_UB_32 0.0632519000
_diffrn_orient_matrix_UB_33 -0.0884148000
_diffrn_radiation_monochromator graphite
_diffrn_radiation_probe x-ray
_diffrn_radiation_type CuK\a
_diffrn_radiation_wavelength 1.54184
_diffrn_reflns_av_R_equivalents 0.0265
_diffrn_reflns_av_unetI/netI 0.0456
_diffrn_reflns_Laue_measured_fraction_full 0.995
_diffrn_reflns_Laue_measured_fraction_max 0.955
_diffrn_reflns_limit_h_max 11
_diffrn_reflns_limit_h_min -11
_diffrn_reflns_limit_k_max 11
_diffrn_reflns_limit_k_min -10
_diffrn_reflns_limit_l_max 12
_diffrn_reflns_limit_l_min -13
_diffrn_reflns_number 6573
_diffrn_reflns_point_group_measured_fraction_full 0.995
_diffrn_reflns_point_group_measured_fraction_max 0.955
_diffrn_reflns_theta_full 67.684
_diffrn_reflns_theta_max 71.583
_diffrn_reflns_theta_min 4.355
_diffrn_source 'fine-focus sealed X-ray tube'
_diffrn_source_type 'Enhance (Cu) X-ray Source'
_exptl_absorpt_coefficient_mu 0.850
_exptl_absorpt_correction_T_max 1.00000
_exptl_absorpt_correction_T_min 0.91030
_exptl_absorpt_correction_type multi-scan
_exptl_absorpt_process_details
;
CrysAlisPro 1.171.42.81a (Rigaku Oxford Diffraction, 2023)
Empirical absorption correction using spherical harmonics,
implemented in SCALE3 ABSPACK scaling algorithm.
;
_exptl_crystal_colour colourless
_exptl_crystal_colour_primary colourless
_exptl_crystal_density_diffrn 1.281
_exptl_crystal_description block
_exptl_crystal_F_000 380
_exptl_crystal_size_max 0.15
_exptl_crystal_size_mid 0.12
_exptl_crystal_size_min 0.1
_refine_diff_density_max 0.219
_refine_diff_density_min -0.225
_refine_diff_density_rms 0.046
_refine_ls_extinction_coef 0.0076(11)
_refine_ls_extinction_expression Fc^*^=kFc[1+0.001xFc^2^\l^3^/sin(2\q)]^-1/4^
_refine_ls_extinction_method 'SHELXL-2014/7 (Sheldrick 2014'
_refine_ls_goodness_of_fit_ref 1.060
_refine_ls_hydrogen_treatment mixed
_refine_ls_matrix_type full
_refine_ls_number_parameters 246
_refine_ls_number_reflns 3435
_refine_ls_number_restraints 14
_refine_ls_restrained_S_all 1.063
_refine_ls_R_factor_all 0.0750
_refine_ls_R_factor_gt 0.0544
_refine_ls_shift/su_max 0.000
_refine_ls_shift/su_mean 0.000
_refine_ls_structure_factor_coef Fsqd
_refine_ls_weighting_details 'w=1/[\s^2^(Fo^2^)+(0.0664P)^2^+0.2851P] where P=(Fo^2^+2Fc^2^)/3'
_refine_ls_weighting_scheme calc
_refine_ls_wR_factor_gt 0.1335
_refine_ls_wR_factor_ref 0.1674
_reflns_Friedel_coverage 0.000
_reflns_number_gt 2472
_reflns_number_total 3435
_reflns_threshold_expression 'I > 2\s(I)'
_cod_data_source_file d3cc02172f2.cif
_cod_data_source_block 20230339
_cod_original_cell_volume 924.02(15)
_cod_database_code 7131746
_shelx_shelxl_version_number 2014/7
_chemical_oxdiff_formula C20H20N3O4
_shelx_space_group_comment
;
The symmetry employed for this shelxl refinement is uniquely defined
by the following loop, which should always be used as a source of
symmetry information in preference to the above space-group names.
They are only intended as comments.
;
_shelx_estimated_absorpt_t_max 0.920
_shelx_estimated_absorpt_t_min 0.883
_reflns_odcompleteness_completeness 99.55
_reflns_odcompleteness_iscentric 1
_reflns_odcompleteness_theta 66.97
_olex2_refinement_description
;
1. Fixed Uiso
 At 1.2 times of:
  All C(H,H) groups
 At 1.5 times of:
  All C(H,H,H) groups, All O(H) groups
2. Restrained distances
 C9-C10
 1.56 with sigma of 0.02
 C10A-C9A
 1.56 with sigma of 0.02
3. Uiso/Uaniso restraints and constraints
Uanis(C9) \\sim Ueq, Uanis(C9A) \\sim Ueq: with sigma of 0.01 and sigma for
terminal atoms of 0.02
Uanis(C9) = Uanis(C9A)
Uanis(C10) = Uanis(C10A)
4. Others
 Sof(C9A)=Sof(H9AA)=Sof(H9AB)=Sof(C10A)=Sof(H10D)=Sof(H10E)=Sof(H10F)=1-FVAR(1)
 Sof(C9)=Sof(H9A)=Sof(H9B)=Sof(C10)=Sof(H10A)=Sof(H10B)=Sof(H10C)=FVAR(1)
5.a Secondary CH2 refined with riding coordinates:
 C9(H9A,H9B), C9A(H9AA,H9AB), C11(H11A,H11B)
5.b Idealised Me refined as rotating group:
 C5(H5A,H5B,H5C), C7(H7A,H7B,H7C), C10(H10A,H10B,H10C), C10A(H10D,H10E,H10F),
 C14(H14A,H14B,H14C), C15(H15A,H15B,H15C), C16(H16A,H16B,H16C)
5.c Idealised tetrahedral OH refined as rotating group:
 O1(H1)
;
_olex2_submission_special_instructions 'No special instructions were received'
_oxdiff_exptl_absorpt_empirical_details
;
Empirical correction (ABSPACK) includes:
- Absorption correction using spherical harmonics
- Frame scaling
;
_oxdiff_exptl_absorpt_empirical_full_max 1.848
_oxdiff_exptl_absorpt_empirical_full_min 0.890

loop_
_space_group_symop_operation_xyz
'x, y, z'
'-x, -y, -z'

loop_
_atom_site_label
_atom_site_type_symbol
_atom_site_fract_x
_atom_site_fract_y
_atom_site_fract_z
_atom_site_U_iso_or_equiv
_atom_site_adp_type
_atom_site_occupancy
_atom_site_site_symmetry_order
_atom_site_calc_flag
_atom_site_refinement_flags_posn
_atom_site_refinement_flags_adp
_atom_site_refinement_flags_occupancy
_atom_site_disorder_assembly
_atom_site_disorder_group
C1 C 0.8542(3) 0.8786(3) 0.8989(2) 0.0452(6) Uani 1 1 d . . . . .
C2 C 0.9268(3) 1.0036(3) 0.8538(2) 0.0443(6) Uani 1 1 d . . . . .
C3 C 0.7828(3) 1.0443(3) 0.7799(2) 0.0467(6) Uani 1 1 d . . . . .
C4 C 0.6687(3) 0.9982(3) 0.8204(2) 0.0488(6) Uani 1 1 d . . . . .
C5 C 0.5142(3) 1.0282(4) 0.7937(3) 0.0645(8) Uani 1 1 d . . . . .
H5A H 0.4453 0.9550 0.8101 0.097 Uiso 1 1 calc GR . . . .
H5B H 0.4670 1.0251 0.7035 0.097 Uiso 1 1 calc GR . . . .
H5C H 0.5312 1.1235 0.8505 0.097 Uiso 1 1 calc GR . . . .
C6 C 1.0110(3) 0.9536(3) 0.7673(2) 0.0486(6) Uani 1 1 d . . . . .
C7 C 0.9757(4) 0.8235(4) 0.5543(3) 0.0823(10) Uani 1 1 d . . . . .
H7A H 0.8958 0.7892 0.4661 0.123 Uiso 1 1 calc GR . . . .
H7B H 1.0145 0.7446 0.5739 0.123 Uiso 1 1 calc GR . . . .
H7C H 1.0608 0.9025 0.5620 0.123 Uiso 1 1 calc GR . . . .
C8 C 0.7933(3) 1.1415(3) 0.7016(3) 0.0544(6) Uani 1 1 d . . . . .
C9 C 0.6717(10) 1.2823(9) 0.5786(9) 0.078(2) Uani 0.632(6) 1 d D U P A 1
H9A H 0.6868 1.2459 0.4989 0.093 Uiso 0.632(6) 1 calc R . P A 1
H9B H 0.7598 1.3689 0.6370 0.093 Uiso 0.632(6) 1 calc R . P A 1
C9A C 0.632(2) 1.2349(16) 0.5410(18) 0.078(2) Uani 0.368(6) 1 d D U P A 2
H9AA H 0.5273 1.1891 0.4717 0.093 Uiso 0.368(6) 1 calc R . P A 2
H9AB H 0.7095 1.2309 0.5032 0.093 Uiso 0.368(6) 1 calc R . P A 2
C10 C 0.5194(8) 1.3169(8) 0.5472(7) 0.0981(19) Uani 0.632(6) 1 d D . P A 1
H10A H 0.5151 1.3822 0.4952 0.147 Uiso 0.632(6) 1 calc GR . P A 1
H10B H 0.5122 1.3629 0.6276 0.147 Uiso 0.632(6) 1 calc GR . P A 1
H10C H 0.4332 1.2278 0.4988 0.147 Uiso 0.632(6) 1 calc GR . P A 1
C10A C 0.6543(15) 1.3906(14) 0.6156(12) 0.0981(19) Uani 0.368(6) 1 d D . P A 2
H10D H 0.6563 1.4513 0.5600 0.147 Uiso 0.368(6) 1 calc GR . P A 2
H10E H 0.7520 1.4271 0.6924 0.147 Uiso 0.368(6) 1 calc GR . P A 2
H10F H 0.5687 1.3925 0.6419 0.147 Uiso 0.368(6) 1 calc GR . P A 2
C11 C 1.0377(3) 1.1392(3) 0.9749(2) 0.0464(6) Uani 1 1 d . . . . .
H11A H 1.1041 1.2008 0.9460 0.056 Uiso 1 1 calc R . . . .
H11B H 0.9720 1.1941 0.9983 0.056 Uiso 1 1 calc R . . . .
C12 C 0.4935(3) 0.7205(3) 0.8597(3) 0.0539(6) Uani 1 1 d . . . . .
C13 C 0.2655(3) 0.5451(3) 0.8583(3) 0.0603(7) Uani 1 1 d . . . . .
C14 C 0.3035(4) 0.4079(3) 0.8088(3) 0.0722(9) Uani 1 1 d . . . . .
H14A H 0.3362 0.4151 0.7388 0.108 Uiso 1 1 calc GR . . . .
H14B H 0.2115 0.3243 0.7767 0.108 Uiso 1 1 calc GR . . . .
H14C H 0.3869 0.3969 0.8794 0.108 Uiso 1 1 calc GR . . . .
C15 C 0.2136(4) 0.5377(4) 0.9692(4) 0.0854(11) Uani 1 1 d . . . . .
H15A H 0.2902 0.5140 1.0355 0.128 Uiso 1 1 calc GR . . . .
H15B H 0.1135 0.4633 0.9353 0.128 Uiso 1 1 calc GR . . . .
H15C H 0.2040 0.6310 1.0072 0.128 Uiso 1 1 calc GR . . . .
C16 C 0.1463(4) 0.5777(4) 0.7501(4) 0.0996(13) Uani 1 1 d . . . . .
H16A H 0.1320 0.6696 0.7852 0.149 Uiso 1 1 calc GR . . . .
H16B H 0.0477 0.5008 0.7140 0.149 Uiso 1 1 calc GR . . . .
H16C H 0.1832 0.5835 0.6821 0.149 Uiso 1 1 calc GR . . . .
N1 N 0.7183(2) 0.9216(2) 0.9074(2) 0.0482(5) Uani 1 1 d . . . . .
N2 N 0.6173(3) 0.8402(3) 0.9465(2) 0.0545(6) Uani 1 1 d . . . . .
H2 H 0.638(3) 0.862(3) 1.029(3) 0.060(8) Uiso 1 1 d . . . . .
O1 O 0.8035(2) 0.73633(19) 0.80638(17) 0.0582(5) Uani 1 1 d . . . . .
H1 H 0.7231 0.7269 0.7434 0.087 Uiso 1 1 calc GR . . . .
O2 O 1.1500(2) 0.9806(3) 0.80299(19) 0.0705(6) Uani 1 1 d . . . . .
O3 O 0.9095(2) 0.8750(2) 0.64568(17) 0.0633(5) Uani 1 1 d . . . . .
O4 O 0.9124(2) 1.1940(2) 0.6891(2) 0.0710(6) Uani 1 1 d . . . . .
O5 O 0.6574(2) 1.1675(3) 0.6439(2) 0.0812(7) Uani 1 1 d . . . . .
O6 O 0.4639(2) 0.6732(2) 0.74425(19) 0.0708(6) Uani 1 1 d . . . . .
O7 O 0.4123(2) 0.6712(2) 0.92575(18) 0.0609(5) Uani 1 1 d . . . . .

loop_
_atom_site_aniso_label
_atom_site_aniso_U_11
_atom_site_aniso_U_22
_atom_site_aniso_U_33
_atom_site_aniso_U_23
_atom_site_aniso_U_13
_atom_site_aniso_U_12
C1 0.0437(13) 0.0438(12) 0.0472(13) 0.0108(10) 0.0232(11) 0.0074(10)
C2 0.0422(13) 0.0478(13) 0.0440(12) 0.0138(10) 0.0215(11) 0.0097(10)
C3 0.0423(13) 0.0505(14) 0.0496(13) 0.0179(11) 0.0217(11) 0.0113(11)
C4 0.0437(14) 0.0496(14) 0.0479(13) 0.0085(11) 0.0199(11) 0.0088(11)
C5 0.0473(15) 0.077(2) 0.0740(19) 0.0232(16) 0.0313(14) 0.0173(14)
C6 0.0482(15) 0.0527(14) 0.0458(13) 0.0151(11) 0.0222(11) 0.0125(11)
C7 0.094(3) 0.107(3) 0.0521(17) 0.0141(17) 0.0397(17) 0.040(2)
C8 0.0491(15) 0.0617(16) 0.0571(15) 0.0231(13) 0.0245(13) 0.0169(13)
C9 0.075(5) 0.084(5) 0.087(5) 0.049(4) 0.030(4) 0.032(4)
C9A 0.075(5) 0.084(5) 0.087(5) 0.049(4) 0.030(4) 0.032(4)
C10 0.105(4) 0.124(5) 0.102(4) 0.063(4) 0.048(4) 0.066(4)
C10A 0.105(4) 0.124(5) 0.102(4) 0.063(4) 0.048(4) 0.066(4)
C11 0.0479(14) 0.0468(13) 0.0499(13) 0.0175(11) 0.0259(11) 0.0125(11)
C12 0.0454(14) 0.0554(15) 0.0571(15) 0.0178(13) 0.0230(12) 0.0040(12)
C13 0.0422(14) 0.0522(15) 0.0818(19) 0.0239(14) 0.0258(14) 0.0009(12)
C14 0.0638(19) 0.0605(18) 0.081(2) 0.0159(16) 0.0281(16) 0.0049(15)
C15 0.077(2) 0.068(2) 0.123(3) 0.030(2) 0.065(2) 0.0033(17)
C16 0.0521(19) 0.100(3) 0.136(3) 0.059(3) 0.019(2) 0.0110(19)
N1 0.0400(11) 0.0515(12) 0.0545(12) 0.0189(10) 0.0243(9) 0.0057(9)
N2 0.0442(12) 0.0612(14) 0.0495(12) 0.0131(11) 0.0243(10) -0.0056(10)
O1 0.0616(12) 0.0468(10) 0.0521(10) 0.0053(8) 0.0189(9) 0.0068(9)
O2 0.0466(11) 0.0974(16) 0.0589(11) 0.0054(11) 0.0259(9) 0.0175(11)
O3 0.0562(11) 0.0796(14) 0.0447(10) 0.0058(9) 0.0212(9) 0.0155(10)
O4 0.0582(12) 0.0877(15) 0.0858(14) 0.0486(12) 0.0391(11) 0.0208(11)
O5 0.0630(13) 0.1097(18) 0.1040(17) 0.0710(15) 0.0415(13) 0.0400(13)
O6 0.0648(13) 0.0758(14) 0.0511(11) 0.0103(10) 0.0222(10) -0.0072(10)
O7 0.0531(11) 0.0600(11) 0.0616(11) 0.0156(9) 0.0298(9) -0.0060(9)

loop_
_atom_type_symbol
_atom_type_description
_atom_type_scat_dispersion_real
_atom_type_scat_dispersion_imag
_atom_type_scat_source
C C 0.0181 0.0091 'International Tables Vol C Tables 4.2.6.8 and 6.1.1.4'
H H 0.0000 0.0000 'International Tables Vol C Tables 4.2.6.8 and 6.1.1.4'
N N 0.0311 0.0180 'International Tables Vol C Tables 4.2.6.8 and 6.1.1.4'
O O 0.0492 0.0322 'International Tables Vol C Tables 4.2.6.8 and 6.1.1.4'

loop_
_geom_angle_atom_site_label_1
_geom_angle_atom_site_label_2
_geom_angle_atom_site_label_3
_geom_angle
_geom_angle_site_symmetry_1
_geom_angle_site_symmetry_3
_geom_angle_publ_flag
C11 C1 C2 116.2(2) 2_777 . ?
N1 C1 C2 99.69(19) . . ?
N1 C1 C11 114.45(19) . 2_777 ?
O1 C1 C2 113.76(19) . . ?
O1 C1 C11 102.8(2) . 2_777 ?
O1 C1 N1 110.33(19) . . ?
C3 C2 C1 102.11(19) . . ?
C3 C2 C6 112.77(19) . . ?
C3 C2 C11 107.4(2) . . ?
C6 C2 C1 112.3(2) . . ?
C6 C2 C11 111.59(19) . . ?
C11 C2 C1 110.15(19) . . ?
C4 C3 C2 108.6(2) . . ?
C4 C3 C8 129.9(2) . . ?
C8 C3 C2 120.4(2) . . ?
C3 C4 C5 130.2(2) . . ?
C3 C4 N1 109.6(2) . . ?
N1 C4 C5 120.0(2) . . ?
C4 C5 H5A 109.5 . . ?
C4 C5 H5B 109.5 . . ?
C4 C5 H5C 109.5 . . ?
H5A C5 H5B 109.5 . . ?
H5A C5 H5C 109.5 . . ?
H5B C5 H5C 109.5 . . ?
O2 C6 C2 125.2(2) . . ?
O2 C6 O3 123.3(2) . . ?
O3 C6 C2 111.5(2) . . ?
H7A C7 H7B 109.5 . . ?
H7A C7 H7C 109.5 . . ?
H7B C7 H7C 109.5 . . ?
O3 C7 H7A 109.5 . . ?
O3 C7 H7B 109.5 . . ?
O3 C7 H7C 109.5 . . ?
O4 C8 C3 123.7(3) . . ?
O4 C8 O5 123.1(2) . . ?
O5 C8 C3 113.2(2) . . ?
H9A C9 H9B 108.8 . . ?
C10 C9 H9A 110.8 . . ?
C10 C9 H9B 110.8 . . ?
O5 C9 H9A 110.8 . . ?
O5 C9 H9B 110.8 . . ?
O5 C9 C10 104.9(7) . . ?
H9AA C9A H9AB 109.3 . . ?
C10A C9A H9AA 111.5 . . ?
C10A C9A H9AB 111.5 . . ?
O5 C9A H9AA 111.5 . . ?
O5 C9A H9AB 111.5 . . ?
O5 C9A C10A 101.4(12) . . ?
C9 C10 H10A 109.5 . . ?
C9 C10 H10B 109.5 . . ?
C9 C10 H10C 109.5 . . ?
H10A C10 H10B 109.5 . . ?
H10A C10 H10C 109.5 . . ?
H10B C10 H10C 109.5 . . ?
C9A C10A H10D 109.5 . . ?
C9A C10A H10E 109.5 . . ?
C9A C10A H10F 109.5 . . ?
H10D C10A H10E 109.5 . . ?
H10D C10A H10F 109.5 . . ?
H10E C10A H10F 109.5 . . ?
C1 C11 C2 121.1(2) 2_777 . ?
C1 C11 H11A 107.1 2_777 . ?
C1 C11 H11B 107.1 2_777 . ?
C2 C11 H11A 107.1 . . ?
C2 C11 H11B 107.1 . . ?
H11A C11 H11B 106.8 . . ?
O6 C12 N2 124.6(2) . . ?
O6 C12 O7 127.7(2) . . ?
O7 C12 N2 107.7(2) . . ?
C14 C13 C15 110.9(3) . . ?
C16 C13 C14 112.6(3) . . ?
C16 C13 C15 111.3(3) . . ?
O7 C13 C14 109.5(2) . . ?
O7 C13 C15 101.8(2) . . ?
O7 C13 C16 110.1(2) . . ?
C13 C14 H14A 109.5 . . ?
C13 C14 H14B 109.5 . . ?
C13 C14 H14C 109.5 . . ?
H14A C14 H14B 109.5 . . ?
H14A C14 H14C 109.5 . . ?
H14B C14 H14C 109.5 . . ?
C13 C15 H15A 109.5 . . ?
C13 C15 H15B 109.5 . . ?
C13 C15 H15C 109.5 . . ?
H15A C15 H15B 109.5 . . ?
H15A C15 H15C 109.5 . . ?
H15B C15 H15C 109.5 . . ?
C13 C16 H16A 109.5 . . ?
C13 C16 H16B 109.5 . . ?
C13 C16 H16C 109.5 . . ?
H16A C16 H16B 109.5 . . ?
H16A C16 H16C 109.5 . . ?
H16B C16 H16C 109.5 . . ?
C4 N1 C1 110.93(19) . . ?
N2 N1 C1 120.4(2) . . ?
N2 N1 C4 122.3(2) . . ?
C12 N2 N1 122.0(2) . . ?
C12 N2 H2 120.1(19) . . ?
N1 N2 H2 117.8(19) . . ?
C1 O1 H1 109.5 . . ?
C6 O3 C7 116.5(2) . . ?
C8 O5 C9 113.7(4) . . ?
C8 O5 C9A 122.0(8) . . ?
C12 O7 C13 121.4(2) . . ?

loop_
_geom_bond_atom_site_label_1
_geom_bond_atom_site_label_2
_geom_bond_distance
_geom_bond_site_symmetry_2
_geom_bond_publ_flag
C1 C2 1.551(3) . ?
C1 C11 1.522(3) 2_777 ?
C1 N1 1.464(3) . ?
C1 O1 1.422(3) . ?
C2 C3 1.522(3) . ?
C2 C6 1.530(3) . ?
C2 C11 1.550(3) . ?
C3 C4 1.348(3) . ?
C3 C8 1.450(3) . ?
C4 C5 1.498(4) . ?
C4 N1 1.384(3) . ?
C5 H5A 0.9600 . ?
C5 H5B 0.9600 . ?
C5 H5C 0.9600 . ?
C6 O2 1.190(3) . ?
C6 O3 1.324(3) . ?
C7 H7A 0.9600 . ?
C7 H7B 0.9600 . ?
C7 H7C 0.9600 . ?
C7 O3 1.443(3) . ?
C8 O4 1.210(3) . ?
C8 O5 1.337(3) . ?
C9 H9A 0.9700 . ?
C9 H9B 0.9700 . ?
C9 C10 1.495(10) . ?
C9 O5 1.486(10) . ?
C9A H9AA 0.9700 . ?
C9A H9AB 0.9700 . ?
C9A C10A 1.509(15) . ?
C9A O5 1.44(2) . ?
C10 H10A 0.9600 . ?
C10 H10B 0.9600 . ?
C10 H10C 0.9600 . ?
C10A H10D 0.9600 . ?
C10A H10E 0.9600 . ?
C10A H10F 0.9600 . ?
C11 C1 1.522(3) 2_777 ?
C11 H11A 0.9700 . ?
C11 H11B 0.9700 . ?
C12 N2 1.364(3) . ?
C12 O6 1.204(3) . ?
C12 O7 1.338(3) . ?
C13 C14 1.506(4) . ?
C13 C15 1.515(4) . ?
C13 C16 1.505(4) . ?
C13 O7 1.482(3) . ?
C14 H14A 0.9600 . ?
C14 H14B 0.9600 . ?
C14 H14C 0.9600 . ?
C15 H15A 0.9600 . ?
C15 H15B 0.9600 . ?
C15 H15C 0.9600 . ?
C16 H16A 0.9600 . ?
C16 H16B 0.9600 . ?
C16 H16C 0.9600 . ?
N1 N2 1.372(3) . ?
N2 H2 0.85(3) . ?
O1 H1 0.8200 . ?

loop_
_geom_hbond_atom_site_label_D
_geom_hbond_atom_site_label_H
_geom_hbond_atom_site_label_A
_geom_hbond_distance_DH
_geom_hbond_distance_HA
_geom_hbond_distance_DA
_geom_hbond_angle_DHA
_geom_hbond_site_symmetry_A
N2 H2 O2 0.85(3) 2.21(3) 2.826(3) 129(2) 2_777
O1 H1 O6 0.82 2.41 2.949(3) 124.0 .

loop_
_geom_torsion_atom_site_label_1
_geom_torsion_atom_site_label_2
_geom_torsion_atom_site_label_3
_geom_torsion_atom_site_label_4
_geom_torsion
_geom_torsion_site_symmetry_1
_geom_torsion_site_symmetry_2
_geom_torsion_site_symmetry_3
_geom_torsion_site_symmetry_4
_geom_torsion_publ_flag
C1 C2 C3 C4 21.0(3) . . . . ?
C1 C2 C3 C8 -169.6(2) . . . . ?
C1 C2 C6 O2 -102.6(3) . . . . ?
C1 C2 C6 O3 77.4(3) . . . . ?
C1 C2 C11 C1 39.7(3) . . . 2_777 ?
C1 N1 N2 C12 -86.0(3) . . . . ?
C2 C1 N1 C4 28.1(2) . . . . ?
C2 C1 N1 N2 -179.3(2) . . . . ?
C2 C3 C4 C5 170.5(3) . . . . ?
C2 C3 C4 N1 -4.1(3) . . . . ?
C2 C3 C8 O4 0.7(4) . . . . ?
C2 C3 C8 O5 -179.5(2) . . . . ?
C2 C6 O3 C7 179.1(2) . . . . ?
C3 C2 C6 O2 142.7(3) . . . . ?
C3 C2 C6 O3 -37.4(3) . . . . ?
C3 C2 C11 C1 150.2(2) . . . 2_777 ?
C3 C4 N1 C1 -16.3(3) . . . . ?
C3 C4 N1 N2 -168.3(2) . . . . ?
C3 C8 O5 C9 172.1(4) . . . . ?
C3 C8 O5 C9A -166.8(7) . . . . ?
C4 C3 C8 O4 167.5(3) . . . . ?
C4 C3 C8 O5 -12.6(4) . . . . ?
C4 N1 N2 C12 63.5(4) . . . . ?
C5 C4 N1 C1 168.5(2) . . . . ?
C5 C4 N1 N2 16.4(4) . . . . ?
C6 C2 C3 C4 141.8(2) . . . . ?
C6 C2 C3 C8 -48.8(3) . . . . ?
C6 C2 C11 C1 -85.8(3) . . . 2_777 ?
C8 C3 C4 C5 2.4(5) . . . . ?
C8 C3 C4 N1 -172.2(3) . . . . ?
C10 C9 O5 C8 -168.1(5) . . . . ?
C10A C9A O5 C8 -101.8(12) . . . . ?
C11 C1 C2 C3 -151.4(2) 2_777 . . . ?
C11 C1 C2 C6 87.5(3) 2_777 . . . ?
C11 C1 C2 C11 -37.6(3) 2_777 . . . ?
C11 C1 N1 C4 152.7(2) 2_777 . . . ?
C11 C1 N1 N2 -54.6(3) 2_777 . . . ?
C11 C2 C3 C4 -94.9(2) . . . . ?
C11 C2 C3 C8 74.5(3) . . . . ?
C11 C2 C6 O2 21.7(4) . . . . ?
C11 C2 C6 O3 -158.4(2) . . . . ?
C14 C13 O7 C12 65.9(3) . . . . ?
C15 C13 O7 C12 -176.6(3) . . . . ?
C16 C13 O7 C12 -58.4(4) . . . . ?
N1 C1 C2 C3 -28.0(2) . . . . ?
N1 C1 C2 C6 -149.03(19) . . . . ?
N1 C1 C2 C11 85.9(2) . . . . ?
N2 C12 O7 C13 177.3(2) . . . . ?
O1 C1 C2 C3 89.4(2) . . . . ?
O1 C1 C2 C6 -31.6(3) . . . . ?
O1 C1 C2 C11 -156.7(2) . . . . ?
O1 C1 N1 C4 -91.9(2) . . . . ?
O1 C1 N1 N2 60.8(3) . . . . ?
O2 C6 O3 C7 -1.0(4) . . . . ?
O4 C8 O5 C9 -8.0(6) . . . . ?
O4 C8 O5 C9A 13.1(8) . . . . ?
O6 C12 N2 N1 2.1(5) . . . . ?
O6 C12 O7 C13 -0.9(5) . . . . ?
O7 C12 N2 N1 -176.1(2) . . . . ?
